data_7128364
loop_
_publ_author_name
'He, Donglin'
'Clowes, Rob'
'Little, Marc A.'
'Liu, Ming'
'Cooper, Andrew I.'

_publ_section_title
;
 Creating porosity in a trianglimine macrocycle by heterochiral pairing.
;
_journal_issue 50
_journal_name_full 'Chemical communications (Cambridge, England)'
_journal_page_first 6141
_journal_page_last 6144
_journal_paper_doi 10.1039/d1cc01650d
_journal_volume 57
_journal_year 2021
_chemical_formula_moiety '2(C42 H48 N6), 3(C8 H10), 0.1(H2 O)'
_chemical_formula_sum 'C108 H126.2 N12 O0.1'
_chemical_formula_weight 1594.00
_space_group_crystal_system monoclinic
_space_group_IT_number 14
_space_group_name_Hall '-P 2ybc'
_space_group_name_H-M_alt 'P 1 21/c 1'
_atom_sites_solution_hydrogens geom
_atom_sites_solution_primary dual
_audit_creation_date 2019-09-27
_audit_creation_method
;
Olex2 1.2
(compiled 2018.05.29 svn.r3508 for OlexSys, GUI svn.r5506)
;
_audit_update_record
;
2021-03-27 deposited with the CCDC.	2021-05-14 downloaded from the CCDC.
;
_cell_angle_alpha 90
_cell_angle_beta 103.221(2)
_cell_angle_gamma 90
_cell_formula_units_Z 4
_cell_length_a 29.9687(5)
_cell_length_b 22.3149(3)
_cell_length_c 14.6297(2)
_cell_measurement_reflns_used 41292
_cell_measurement_temperature 100
_cell_measurement_theta_max 26.6900
_cell_measurement_theta_min 1.9550
_cell_volume 9524.3(3)
_computing_cell_refinement 'CrysAlisPro 1.171.40.45a (Rigaku OD, 2019)'
_computing_data_collection 'CrystalClear-SM Expert 2.0 r7 (Rigaku, 2011)'
_computing_data_reduction 'CrysAlisPro 1.171.40.45a (Rigaku OD, 2019)'
_computing_molecular_graphics 'Olex2 (Dolomanov et al., 2009)'
_computing_publication_material 'Olex2 (Dolomanov et al., 2009)'
_computing_structure_refinement 'ShelXL (Sheldrick, 2015)'
_computing_structure_solution 'ShelXT (Sheldrick, 2015)'
_diffrn_ambient_temperature 100
_diffrn_detector 'CCD plate'
_diffrn_detector_area_resol_mean 28.5714
_diffrn_detector_type 'Rigaku Saturn724+'
_diffrn_measured_fraction_theta_full 0.999
_diffrn_measured_fraction_theta_max 0.998
_diffrn_measurement_details
;
List of Runs (angles in degrees, time in seconds):

  # Type    Start    End  Width  t~exp~   \w     \q     \k     \f   Frames
#--------------------------------------------------------------------------
  1  \w   -110.00  15.00   1.00   20.00    --  -20.00 -68.00   0.00  125
  2  \w   -110.00  15.00   1.00   20.00    --  -20.00 -68.00 120.00  125
  3  \w   -110.00  15.00   1.00   20.00    --  -20.00 -68.00 240.00  125
  4  \w   -110.00  15.00   1.00   20.00    --  -20.00 -30.00  90.00  125
  5  \w   -110.00  15.00   1.00   20.00    --  -20.00 -30.00 210.00  125
;
_diffrn_measurement_device 'AFC12 (Right): Kappa 3 circle'
_diffrn_measurement_device_type 'Rigaku Saturn724+ (2x2 bin mode)'
_diffrn_measurement_method '\w scans'
_diffrn_measurement_specimen_support 'Mitegen 50um'
_diffrn_orient_matrix_type 'CrysAlisPro convention (1999,Acta A55,543-557)'
_diffrn_orient_matrix_UB_11 -0.0242852000
_diffrn_orient_matrix_UB_12 -0.0017650000
_diffrn_orient_matrix_UB_13 -0.0113041000
_diffrn_orient_matrix_UB_21 -0.0010336000
_diffrn_orient_matrix_UB_22 0.0238494000
_diffrn_orient_matrix_UB_23 -0.0324595000
_diffrn_orient_matrix_UB_31 0.0008614000
_diffrn_orient_matrix_UB_32 -0.0209375000
_diffrn_orient_matrix_UB_33 -0.0360160000
_diffrn_radiation_collimation 0.3
_diffrn_radiation_monochromator Confocal
_diffrn_radiation_probe x-ray
_diffrn_radiation_type MoK\a
_diffrn_radiation_wavelength 0.71073
_diffrn_reflns_av_R_equivalents 0.0762
_diffrn_reflns_av_unetI/netI 0.0482
_diffrn_reflns_Laue_measured_fraction_full 0.999
_diffrn_reflns_Laue_measured_fraction_max 0.998
_diffrn_reflns_limit_h_max 37
_diffrn_reflns_limit_h_min -37
_diffrn_reflns_limit_k_max 27
_diffrn_reflns_limit_k_min -27
_diffrn_reflns_limit_l_max 18
_diffrn_reflns_limit_l_min -17
_diffrn_reflns_number 133758
_diffrn_reflns_point_group_measured_fraction_full 0.999
_diffrn_reflns_point_group_measured_fraction_max 0.998
_diffrn_reflns_theta_full 25.242
_diffrn_reflns_theta_max 26.390
_diffrn_reflns_theta_min 1.825
_diffrn_source 'Rotating Anode'
_diffrn_source_current 24.0
_diffrn_source_power 1.2
_diffrn_source_target Mo
_diffrn_source_type 'Rotating Anode'
_diffrn_source_voltage 50.0
_exptl_absorpt_coefficient_mu 0.065
_exptl_absorpt_correction_T_max 1.00000
_exptl_absorpt_correction_T_min 0.86472
_exptl_absorpt_correction_type multi-scan
_exptl_absorpt_process_details
;
CrysAlisPro 1.171.40.45a (Rigaku Oxford Diffraction, 2019)
Empirical absorption correction using spherical harmonics,
 implemented in SCALE3 ABSPACK scaling algorithm.
;
_exptl_crystal_colour colourless
_exptl_crystal_colour_primary colourless
_exptl_crystal_density_diffrn 1.112
_exptl_crystal_description plate
_exptl_crystal_F_000 3436
_exptl_crystal_size_max 0.448
_exptl_crystal_size_mid 0.193
_exptl_crystal_size_min 0.095
_refine_diff_density_max 0.387
_refine_diff_density_min -0.198
_refine_diff_density_rms 0.044
_refine_ls_extinction_method none
_refine_ls_goodness_of_fit_ref 1.065
_refine_ls_hydrogen_treatment constr
_refine_ls_matrix_type full
_refine_ls_number_parameters 1147
_refine_ls_number_reflns 19494
_refine_ls_number_restraints 160
_refine_ls_restrained_S_all 1.071
_refine_ls_R_factor_all 0.0999
_refine_ls_R_factor_gt 0.0668
_refine_ls_shift/su_max 0.001
_refine_ls_shift/su_mean 0.000
_refine_ls_structure_factor_coef Fsqd
_refine_ls_weighting_details 'w=1/[\s^2^(Fo^2^)+(0.0434P)^2^+7.2918P] where P=(Fo^2^+2Fc^2^)/3'
_refine_ls_weighting_scheme calc
_refine_ls_wR_factor_gt 0.1351
_refine_ls_wR_factor_ref 0.1481
_reflns_Friedel_coverage 0.000
_reflns_number_gt 13778
_reflns_number_total 19494
_reflns_threshold_expression 'I > 2\s(I)'
_cod_data_source_file d1cc01650d2.cif
_cod_data_source_block 3mX_2_1-rac_100K_publ
_cod_depositor_comments 'Adding full bibliography for 7128359--7128364.cif.'
_cod_original_formula_sum 'C108 H126.20 N12 O0.10'
_cod_database_code 7128364
_shelx_shelxl_version_number 2018/3
_chemical_oxdiff_formula 'C11 H10 N O'
_shelx_space_group_comment
;
The symmetry employed for this shelxl refinement is uniquely defined
by the following loop, which should always be used as a source of
symmetry information in preference to the above space-group names.
They are only intended as comments.
;
_shelx_estimated_absorpt_t_max 0.994
_shelx_estimated_absorpt_t_min 0.971
_reflns_odcompleteness_completeness 99.97
_reflns_odcompleteness_iscentric 1
_reflns_odcompleteness_theta 26.32
_olex2_refinement_description
;
1. Fixed Uiso
 At 1.2 times of:
  All C(H) groups, All C(H,H) groups
 At 1.5 times of:
  All C(H,H,H) groups
2. Restrained distances
 C102-C101 = C115-C114 = C116-C110 = C108-C104
 1.49 with sigma of 0.01
3. Uiso/Uaniso restraints and constraints
Uanis(C101) \\sim Ueq, Uanis(C102) \\sim Ueq, Uanis(C107) \\sim Ueq,
Uanis(C103) \\sim Ueq, Uanis(C104) \\sim Ueq, Uanis(C105) \\sim Ueq,
Uanis(C106) \\sim Ueq, Uanis(C108) \\sim Ueq: with sigma of 0.01 and sigma for
terminal atoms of 0.02
4. Rigid body (RIGU) restrains
 C101, C108, C104, C105, C103, C106, C102, C107
 with sigma for 1-2 distances of 0.002 and sigma for 1-3 distances of 0.002
 C115, C114, C109, C113, C110, C112, C111, C116
 with sigma for 1-2 distances of 0.002 and sigma for 1-3 distances of 0.002
5. Others
 Sof(C108)=Sof(H10C)=Sof(H10D)=Sof(H10E)=Sof(C102)=Sof(C107)=Sof(H107)=
 Sof(C106)=Sof(H106)=Sof(C105)=Sof(H105)=Sof(C104)=Sof(C103)=Sof(H103)=
 Sof(C101)=Sof(H10F)=Sof(H10G)=Sof(H10H)=1-FVAR(1)
 Sof(C114)=Sof(C109)=Sof(H109)=Sof(C110)=Sof(C111)=Sof(H111)=Sof(C112)=
 Sof(H112)=Sof(C113)=Sof(H113)=Sof(C115)=Sof(H11C)=Sof(H11D)=Sof(H11E)=
 Sof(C116)=Sof(H11F)=Sof(H11G)=Sof(H11H)=FVAR(1)
 Fixed Sof: O1(0.1)
6.a Ternary CH refined with riding coordinates:
 C43(H43), C37(H37), C48(H48), C42(H42), C62(H62), C75(H75), C14(H14), C9(H9),
 C57(H57), C28(H28), C71(H71), C23(H23)
6.b Secondary CH2 refined with riding coordinates:
 C47(H47A,H47B), C41(H41A,H41B), C44(H44A,H44B), C39(H39A,H39B), C45(H45A,
 H45B), C38(H38A,H38B), C46(H46A,H46B), C40(H40A,H40B), C13(H13A,H13B),
 C61(H61A,H61B), C76(H76A,H76B), C27(H27A,H27B), C10(H10A,H10B), C12(H12A,H12B),
  C58(H58A,H58B), C11(H11A,H11B), C74(H74A,H74B), C60(H60A,H60B), C24(H24A,
 H24B), C72(H72A,H72B), C26(H26A,H26B), C59(H59A,H59B), C73(H73A,H73B),
 C25(H25A,H25B)
6.c Aromatic/amide H refined with riding coordinates:
 C84(H84), C29(H29), C81(H81), C36(H36), C31(H31), C79(H79), C33(H33), C2(H2),
 C83(H83), C35(H35), C7(H7), C77(H77), C15(H15), C8(H8), C17(H17), C4(H4),
 C82(H82), C63(H63), C56(H56), C55(H55), C51(H51), C70(H70), C49(H49), C5(H5),
 C21(H21), C34(H34), C53(H53), C52(H52), C6(H6), C20(H20), C95(H95), C22(H22),
 C19(H19), C65(H65), C98(H98), C69(H69), C68(H68), C87(H87), C67(H67),
 C100(H100), C99(H99), C89(H89), C91(H91), C90(H90), C109(H109), C111(H111),
 C112(H112), C113(H113), C107(H107), C106(H106), C105(H105), C103(H103)
6.d Fitted hexagon refined as free rotating group:
 C114(C109,C110,C111,C112,C113), C102(C107,C106,C105,C104,C103)
6.e Idealised Me refined as rotating group:
 C97(H97A,H97B,H97C), C92(H92A,H92B,H92C), C93(H93A,H93B,H93C), C85(H85A,H85B,
 H85C), C115(H11C,H11D,H11E), C116(H11F,H11G,H11H), C108(H10C,H10D,H10E),
 C101(H10F,H10G,H10H)
;
_olex2_submission_special_instructions 'No special instructions were received'
_oxdiff_exptl_absorpt_empirical_details
;
Empirical correction (ABSPACK) includes:
- Absorption correction using spherical harmonics
- Frame scaling
- Detector area scaling
;
_oxdiff_exptl_absorpt_empirical_full_max 1.315
_oxdiff_exptl_absorpt_empirical_full_min 0.754

loop_
_space_group_symop_operation_xyz
'x, y, z'
'-x, y+1/2, -z+1/2'
'-x, -y, -z'
'x, -y-1/2, z-1/2'

loop_
_atom_site_label
_atom_site_type_symbol
_atom_site_fract_x
_atom_site_fract_y
_atom_site_fract_z
_atom_site_U_iso_or_equiv
_atom_site_adp_type
_atom_site_occupancy
_atom_site_site_symmetry_order
_atom_site_calc_flag
_atom_site_refinement_flags_posn
_atom_site_refinement_flags_adp
_atom_site_refinement_flags_occupancy
_atom_site_disorder_assembly
_atom_site_disorder_group
N7 N 0.89992(6) 0.40192(8) 0.96365(12) 0.0284(4) Uani 1 1 d . . . . .
N8 N 0.93108(6) 0.33474(8) 0.81756(12) 0.0283(4) Uani 1 1 d . . . . .
N6 N 0.59977(6) 0.60073(8) 1.04678(12) 0.0283(4) Uani 1 1 d . . . . .
N5 N 0.56873(6) 0.67189(8) 0.87411(12) 0.0292(4) Uani 1 1 d . . . . .
N9 N 0.87990(7) 0.45501(8) 0.40311(13) 0.0315(4) Uani 1 1 d . . . . .
N2 N 0.69411(6) 0.28345(8) 0.93066(13) 0.0311(4) Uani 1 1 d . . . . .
N11 N 0.80871(6) 0.71798(8) 0.72735(13) 0.0290(4) Uani 1 1 d . . . . .
N4 N 0.61628(7) 0.53997(8) 0.51438(12) 0.0302(4) Uani 1 1 d . . . . .
N1 N 0.67437(7) 0.32927(8) 1.10211(13) 0.0321(4) Uani 1 1 d . . . . .
N3 N 0.63640(7) 0.41255(8) 0.52256(13) 0.0324(4) Uani 1 1 d . . . . .
N12 N 0.82815(7) 0.67457(8) 0.91932(13) 0.0337(5) Uani 1 1 d . . . . .
N10 N 0.86133(7) 0.58094(9) 0.37617(13) 0.0363(5) Uani 1 1 d . . . . .
C32 C 0.55617(8) 0.62167(9) 0.72373(15) 0.0270(5) Uani 1 1 d . . . . .
C84 C 0.91409(8) 0.36020(9) 0.73995(15) 0.0261(5) Uani 1 1 d . . . . .
H84 H 0.881717 0.364278 0.721448 0.031 Uiso 1 1 calc R . . . .
C30 C 0.55145(8) 0.57261(9) 0.57385(14) 0.0269(5) Uani 1 1 d . . . . .
C80 C 0.94187(8) 0.38386(9) 0.67679(14) 0.0256(5) Uani 1 1 d . . . . .
C78 C 0.94539(8) 0.42925(9) 0.52787(15) 0.0264(5) Uani 1 1 d . . . . .
C3 C 0.62403(8) 0.41349(10) 1.09635(14) 0.0278(5) Uani 1 1 d . . . . .
C29 C 0.57346(8) 0.54308(9) 0.50516(14) 0.0273(5) Uani 1 1 d . . . . .
H29 H 0.554311 0.525473 0.451058 0.033 Uiso 1 1 calc R . . . .
C81 C 0.98975(8) 0.38164(10) 0.70109(15) 0.0295(5) Uani 1 1 d . . . . .
H81 H 1.004936 0.365183 0.759871 0.035 Uiso 1 1 calc R . . . .
C36 C 0.58487(8) 0.64431(9) 0.81284(15) 0.0263(5) Uani 1 1 d . . . . .
H36 H 0.617033 0.637920 0.824965 0.032 Uiso 1 1 calc R . . . .
C43 C 0.89895(8) 0.31070(9) 0.87052(15) 0.0264(5) Uani 1 1 d . . . . .
H43 H 0.866999 0.321779 0.837459 0.032 Uiso 1 1 calc R . . . .
C31 C 0.57727(8) 0.59321(9) 0.66020(14) 0.0262(5) Uani 1 1 d . . . . .
H31 H 0.609563 0.587706 0.675604 0.031 Uiso 1 1 calc R . . . .
C79 C 0.91988(8) 0.40804(9) 0.59059(15) 0.0275(5) Uani 1 1 d . . . . .
H79 H 0.887371 0.410209 0.574039 0.033 Uiso 1 1 calc R . . . .
C33 C 0.50879(8) 0.62876(10) 0.70155(15) 0.0304(5) Uani 1 1 d . . . . .
H33 H 0.494250 0.648292 0.744626 0.036 Uiso 1 1 calc R . . . .
C2 C 0.61808(8) 0.47482(10) 1.08105(14) 0.0278(5) Uani 1 1 d . . . . .
H2 H 0.642783 0.498451 1.070459 0.033 Uiso 1 1 calc R . . . .
C83 C 0.99277(8) 0.42624(9) 0.55335(15) 0.0288(5) Uani 1 1 d . . . . .
H83 H 1.010230 0.440084 0.510948 0.035 Uiso 1 1 calc R . . . .
C35 C 0.50413(8) 0.57986(10) 0.55337(15) 0.0295(5) Uani 1 1 d . . . . .
H35 H 0.486244 0.565748 0.495175 0.035 Uiso 1 1 calc R . . . .
C7 C 0.56961(8) 0.56731(10) 1.06840(15) 0.0283(5) Uani 1 1 d . . . . .
H7 H 0.541941 0.584906 1.076715 0.034 Uiso 1 1 calc R . . . .
C16 C 0.63352(8) 0.28613(10) 0.78932(15) 0.0284(5) Uani 1 1 d . . . . .
C77 C 0.92286(8) 0.45424(9) 0.43509(15) 0.0281(5) Uani 1 1 d . . . . .
H77 H 0.941744 0.470669 0.397349 0.034 Uiso 1 1 calc R . . . .
C15 C 0.65627(8) 0.26365(10) 0.88298(16) 0.0299(5) Uani 1 1 d . . . . .
H15 H 0.641695 0.232383 0.909295 0.036 Uiso 1 1 calc R . . . .
C18 C 0.63003(8) 0.35209(10) 0.65592(15) 0.0303(5) Uani 1 1 d . . . . .
C37 C 0.60149(8) 0.69406(10) 0.95779(15) 0.0278(5) Uani 1 1 d . . . . .
H37 H 0.633292 0.683021 0.953554 0.033 Uiso 1 1 calc R . . . .
C8 C 0.66832(8) 0.38552(10) 1.09442(15) 0.0297(5) Uani 1 1 d . . . . .
H8 H 0.693073 0.410288 1.087219 0.036 Uiso 1 1 calc R . . . .
C48 C 0.90931(8) 0.33750(9) 0.96949(15) 0.0272(5) Uani 1 1 d . . . . .
H48 H 0.942202 0.330438 1.000850 0.033 Uiso 1 1 calc R . . . .
C1 C 0.57592(8) 0.50202(10) 1.08113(14) 0.0278(5) Uani 1 1 d . . . . .
C96 C 0.52034(8) 0.32749(10) 0.85245(15) 0.0291(5) Uani 1 1 d . . . . .
C17 C 0.65244(8) 0.33203(10) 0.74438(15) 0.0301(5) Uani 1 1 d . . . . .
H17 H 0.680853 0.349536 0.774823 0.036 Uiso 1 1 calc R . . . .
C64 C 0.86893(8) 0.71218(10) 0.64259(15) 0.0301(5) Uani 1 1 d . . . . .
C66 C 0.86984(8) 0.64461(10) 0.51317(16) 0.0331(5) Uani 1 1 d . . . . .
C4 C 0.58710(8) 0.37893(10) 1.11008(15) 0.0318(5) Uani 1 1 d . . . . .
H4 H 0.590916 0.337010 1.120301 0.038 Uiso 1 1 calc R . . . .
C42 C 0.59116(8) 0.66577(9) 1.04584(15) 0.0271(5) Uani 1 1 d . . . . .
H42 H 0.558355 0.673158 1.046782 0.033 Uiso 1 1 calc R . . . .
C50 C 0.92417(8) 0.50202(10) 1.01290(15) 0.0294(5) Uani 1 1 d . . . . .
C82 C 1.01524(8) 0.40318(10) 0.64029(16) 0.0306(5) Uani 1 1 d . . . . .
H82 H 1.047778 0.402270 0.657673 0.037 Uiso 1 1 calc R . . . .
C54 C 0.87678(8) 0.59040(10) 0.97253(14) 0.0285(5) Uani 1 1 d . . . . .
C63 C 0.84660(8) 0.73689(10) 0.71446(15) 0.0303(5) Uani 1 1 d . . . . .
H63 H 0.861438 0.768629 0.753004 0.036 Uiso 1 1 calc R . . . .
C56 C 0.83297(8) 0.61836(10) 0.92511(15) 0.0309(5) Uani 1 1 d . . . . .
H56 H 0.807698 0.593404 0.898192 0.037 Uiso 1 1 calc R . . . .
C55 C 0.88222(8) 0.52849(10) 0.97099(15) 0.0282(5) Uani 1 1 d . . . . .
H55 H 0.857172 0.503999 0.941169 0.034 Uiso 1 1 calc R . . . .
C47 C 0.87833(8) 0.30880(10) 1.02762(16) 0.0303(5) Uani 1 1 d . . . . .
H47A H 0.886024 0.325388 1.092082 0.036 Uiso 1 1 calc R . . . .
H47B H 0.845929 0.318696 0.999144 0.036 Uiso 1 1 calc R . . . .
C41 C 0.62214(8) 0.69235(10) 1.13431(15) 0.0308(5) Uani 1 1 d . . . . .
H41A H 0.614219 0.674423 1.190449 0.037 Uiso 1 1 calc R . . . .
H41B H 0.654453 0.682206 1.135768 0.037 Uiso 1 1 calc R . . . .
C62 C 0.79091(8) 0.74653(10) 0.80155(16) 0.0292(5) Uani 1 1 d . . . . .
H62 H 0.813604 0.776751 0.834521 0.035 Uiso 1 1 calc R . . . .
C51 C 0.96068(8) 0.53814(10) 1.05673(15) 0.0309(5) Uani 1 1 d . . . . .
H51 H 0.989067 0.520432 1.086857 0.037 Uiso 1 1 calc R . . . .
C44 C 0.90327(8) 0.24229(10) 0.87352(16) 0.0312(5) Uani 1 1 d . . . . .
H44A H 0.894127 0.226217 0.808858 0.037 Uiso 1 1 calc R . . . .
H44B H 0.935662 0.231138 0.899487 0.037 Uiso 1 1 calc R . . . .
C75 C 0.86378(8) 0.48085(10) 0.30939(15) 0.0319(5) Uani 1 1 d . . . . .
H75 H 0.890814 0.493200 0.284487 0.038 Uiso 1 1 calc R . . . .
C70 C 0.84636(9) 0.59892(11) 0.44623(16) 0.0351(6) Uani 1 1 d . . . . .
H70 H 0.818694 0.582062 0.455872 0.042 Uiso 1 1 calc R . . . .
C49 C 0.93049(8) 0.43633(10) 1.01038(15) 0.0288(5) Uani 1 1 d . . . . .
H49 H 0.958351 0.419359 1.044871 0.035 Uiso 1 1 calc R . . . .
C14 C 0.71182(8) 0.25613(10) 1.02255(16) 0.0307(5) Uani 1 1 d . . . . .
H14 H 0.688945 0.226434 1.035048 0.037 Uiso 1 1 calc R . . . .
C5 C 0.54523(8) 0.40503(11) 1.10893(15) 0.0332(5) Uani 1 1 d . . . . .
H5 H 0.520165 0.381043 1.116666 0.040 Uiso 1 1 calc R . . . .
C88 C 0.97934(8) 0.67578(10) 0.82237(15) 0.0320(5) Uani 1 1 d . . . . .
C9 C 0.71903(8) 0.30468(10) 1.09854(16) 0.0323(5) Uani 1 1 d . . . . .
H9 H 0.738862 0.337217 1.082417 0.039 Uiso 1 1 calc R . . . .
C21 C 0.59144(8) 0.26220(10) 0.74498(16) 0.0317(5) Uani 1 1 d . . . . .
H21 H 0.578387 0.231085 0.774748 0.038 Uiso 1 1 calc R . . . .
C34 C 0.48258(8) 0.60753(10) 0.61699(16) 0.0326(5) Uani 1 1 d . . . . .
H34 H 0.450192 0.611851 0.602630 0.039 Uiso 1 1 calc R . . . .
C53 C 0.91418(8) 0.62599(10) 1.01598(15) 0.0319(5) Uani 1 1 d . . . . .
H53 H 0.910775 0.668280 1.017405 0.038 Uiso 1 1 calc R . . . .
C52 C 0.95565(9) 0.60044(10) 1.05650(15) 0.0329(5) Uani 1 1 d . . . . .
H52 H 0.980953 0.625096 1.084392 0.039 Uiso 1 1 calc R . . . .
C6 C 0.53988(8) 0.46695(10) 1.09634(15) 0.0317(5) Uani 1 1 d . . . . .
H6 H 0.511458 0.485212 1.098167 0.038 Uiso 1 1 calc R . . . .
C20 C 0.56808(8) 0.28307(10) 0.65761(16) 0.0335(5) Uani 1 1 d . . . . .
H20 H 0.538953 0.266911 0.628597 0.040 Uiso 1 1 calc R . . . .
C95 C 0.55272(9) 0.37282(10) 0.86488(15) 0.0316(5) Uani 1 1 d . . . . .
H95 H 0.578817 0.370060 0.915710 0.038 Uiso 1 1 calc R . . . .
C57 C 0.78363(8) 0.69890(10) 0.87214(16) 0.0328(5) Uani 1 1 d . . . . .
H57 H 0.763944 0.665994 0.838179 0.039 Uiso 1 1 calc R . . . .
C39 C 0.62784(9) 0.78877(10) 1.05042(16) 0.0346(6) Uani 1 1 d . . . . .
H39A H 0.660447 0.781752 1.050337 0.041 Uiso 1 1 calc R . . . .
H39B H 0.622856 0.832585 1.051859 0.041 Uiso 1 1 calc R . . . .
C45 C 0.87330(8) 0.21425(10) 0.93354(16) 0.0323(5) Uani 1 1 d . . . . .
H45A H 0.840616 0.221487 0.903759 0.039 Uiso 1 1 calc R . . . .
H45B H 0.878386 0.170394 0.937220 0.039 Uiso 1 1 calc R . . . .
C22 C 0.65180(8) 0.39782(10) 0.60785(16) 0.0324(5) Uani 1 1 d . . . . .
H22 H 0.678636 0.417225 0.642280 0.039 Uiso 1 1 calc R . . . .
C28 C 0.63274(8) 0.50921(10) 0.44002(15) 0.0308(5) Uani 1 1 d . . . . .
H28 H 0.605831 0.493991 0.392014 0.037 Uiso 1 1 calc R . . . .
C19 C 0.58737(8) 0.32746(10) 0.61304(16) 0.0318(5) Uani 1 1 d . . . . .
H19 H 0.571588 0.341341 0.552946 0.038 Uiso 1 1 calc R . . . .
C65 C 0.84820(8) 0.66729(10) 0.58045(16) 0.0322(5) Uani 1 1 d . . . . .
H65 H 0.819055 0.652133 0.584218 0.039 Uiso 1 1 calc R . . . .
C38 C 0.59746(8) 0.76252(10) 0.96107(16) 0.0332(5) Uani 1 1 d . . . . .
H38A H 0.606368 0.780033 0.905665 0.040 Uiso 1 1 calc R . . . .
H38B H 0.565145 0.773562 0.957917 0.040 Uiso 1 1 calc R . . . .
C46 C 0.88432(8) 0.24053(10) 1.03188(16) 0.0318(5) Uani 1 1 d . . . . .
H46A H 0.916281 0.230504 1.063677 0.038 Uiso 1 1 calc R . . . .
H46B H 0.863713 0.222891 1.068772 0.038 Uiso 1 1 calc R . . . .
C98 C 0.48261(8) 0.33104(11) 0.77701(16) 0.0360(6) Uani 1 1 d . . . . .
H98 H 0.460504 0.299782 0.766192 0.043 Uiso 1 1 calc R . . . .
C94 C 0.54839(9) 0.42233(10) 0.80553(16) 0.0370(6) Uani 1 1 d . . . . .
C69 C 0.91188(8) 0.73315(11) 0.63769(16) 0.0332(5) Uani 1 1 d . . . . .
H69 H 0.926086 0.763937 0.679115 0.040 Uiso 1 1 calc R . . . .
C68 C 0.93431(9) 0.70937(11) 0.57244(16) 0.0363(6) Uani 1 1 d . . . . .
H68 H 0.964173 0.722966 0.570957 0.044 Uiso 1 1 calc R . . . .
C71 C 0.83389(9) 0.53616(11) 0.31504(16) 0.0361(6) Uani 1 1 d . . . . .
H71 H 0.807158 0.524257 0.341238 0.043 Uiso 1 1 calc R . . . .
C87 C 0.94526(9) 0.63249(10) 0.80591(15) 0.0342(6) Uani 1 1 d . . . . .
H87 H 0.918724 0.638282 0.830054 0.041 Uiso 1 1 calc R . . . .
C40 C 0.61703(9) 0.76020(10) 1.13751(16) 0.0337(5) Uani 1 1 d . . . . .
H40A H 0.638133 0.776212 1.194430 0.040 Uiso 1 1 calc R . . . .
H40B H 0.585302 0.770436 1.140873 0.040 Uiso 1 1 calc R . . . .
C13 C 0.75680(8) 0.22356(11) 1.02284(18) 0.0368(6) Uani 1 1 d . . . . .
H13A H 0.751250 0.191705 0.974457 0.044 Uiso 1 1 calc R . . . .
H13B H 0.779174 0.252208 1.007257 0.044 Uiso 1 1 calc R . . . .
C61 C 0.74591(8) 0.77823(10) 0.75737(17) 0.0348(5) Uani 1 1 d . . . . .
H61A H 0.751680 0.809543 0.713537 0.042 Uiso 1 1 calc R . . . .
H61B H 0.724068 0.748935 0.720973 0.042 Uiso 1 1 calc R . . . .
C67 C 0.91332(9) 0.66626(11) 0.51016(17) 0.0364(6) Uani 1 1 d . . . . .
H67 H 0.928461 0.651017 0.464667 0.044 Uiso 1 1 calc R . . . .
C23 C 0.66307(8) 0.45607(11) 0.48173(16) 0.0342(5) Uani 1 1 d . . . . .
H23 H 0.689359 0.470851 0.531678 0.041 Uiso 1 1 calc R . . . .
C86 C 0.94889(10) 0.58069(11) 0.75489(16) 0.0414(6) Uani 1 1 d . . . . .
C97 C 0.52659(9) 0.27546(10) 0.92007(16) 0.0355(6) Uani 1 1 d . . . . .
H97A H 0.559047 0.264249 0.937443 0.053 Uiso 1 1 calc GR . . . .
H97B H 0.508452 0.241263 0.890143 0.053 Uiso 1 1 calc GR . . . .
H97C H 0.516316 0.287067 0.976525 0.053 Uiso 1 1 calc GR . . . .
C76 C 0.83592(9) 0.43395(11) 0.24344(16) 0.0387(6) Uani 1 1 d . . . . .
H76A H 0.855533 0.398745 0.239723 0.046 Uiso 1 1 calc R . . . .
H76B H 0.809862 0.420395 0.269323 0.046 Uiso 1 1 calc R . . . .
C27 C 0.65972(9) 0.55329(11) 0.39301(16) 0.0369(6) Uani 1 1 d . . . . .
H27A H 0.639330 0.586485 0.364433 0.044 Uiso 1 1 calc R . . . .
H27B H 0.685183 0.570590 0.441050 0.044 Uiso 1 1 calc R . . . .
C10 C 0.74130(9) 0.27875(11) 1.19537(17) 0.0396(6) Uani 1 1 d . . . . .
H10A H 0.748541 0.311840 1.241469 0.047 Uiso 1 1 calc R . . . .
H10B H 0.719262 0.251681 1.215753 0.047 Uiso 1 1 calc R . . . .
C12 C 0.77650(9) 0.19580(11) 1.11930(19) 0.0426(6) Uani 1 1 d . . . . .
H12A H 0.754713 0.165873 1.133756 0.051 Uiso 1 1 calc R . . . .
H12B H 0.805608 0.175012 1.118672 0.051 Uiso 1 1 calc R . . . .
C92 C 0.97403(9) 0.73087(11) 0.87870(17) 0.0391(6) Uani 1 1 d . . . . .
H92A H 0.941478 0.741202 0.868404 0.059 Uiso 1 1 calc GR . . . .
H92B H 0.990735 0.764337 0.858734 0.059 Uiso 1 1 calc GR . . . .
H92C H 0.986437 0.722868 0.945555 0.059 Uiso 1 1 calc GR . . . .
C100 C 0.50956(10) 0.42564(11) 0.73195(16) 0.0420(6) Uani 1 1 d . . . . .
H100 H 0.505316 0.459433 0.691378 0.050 Uiso 1 1 calc R . . . .
C99 C 0.47720(9) 0.38048(12) 0.71725(17) 0.0422(6) Uani 1 1 d . . . . .
H99 H 0.451171 0.383113 0.666246 0.051 Uiso 1 1 calc R . . . .
C89 C 1.01771(9) 0.66777(13) 0.78548(16) 0.0420(6) Uani 1 1 d . . . . .
H89 H 1.040924 0.697605 0.794747 0.050 Uiso 1 1 calc R . . . .
C58 C 0.76078(9) 0.72608(13) 0.94587(18) 0.0446(7) Uani 1 1 d . . . . .
H58A H 0.753685 0.693737 0.986643 0.054 Uiso 1 1 calc R . . . .
H58B H 0.782423 0.754119 0.985805 0.054 Uiso 1 1 calc R . . . .
C11 C 0.78508(9) 0.24418(12) 1.19436(19) 0.0455(7) Uani 1 1 d . . . . .
H11A H 0.808662 0.272279 1.182384 0.055 Uiso 1 1 calc R . . . .
H11B H 0.796913 0.225526 1.256593 0.055 Uiso 1 1 calc R . . . .
C74 C 0.81779(10) 0.45928(12) 0.14534(17) 0.0452(7) Uani 1 1 d . . . . .
H74A H 0.798492 0.428826 0.105620 0.054 Uiso 1 1 calc R . . . .
H74B H 0.843828 0.468806 0.116662 0.054 Uiso 1 1 calc R . . . .
C60 C 0.72495(9) 0.80679(13) 0.83222(19) 0.0481(7) Uani 1 1 d . . . . .
H60A H 0.695548 0.826194 0.802175 0.058 Uiso 1 1 calc R . . . .
H60B H 0.745855 0.837993 0.866014 0.058 Uiso 1 1 calc R . . . .
C91 C 0.98846(11) 0.57319(13) 0.72082(18) 0.0502(8) Uani 1 1 d . . . . .
H91 H 0.992190 0.537806 0.687231 0.060 Uiso 1 1 calc R . . . .
C24 C 0.68151(10) 0.42504(12) 0.40425(19) 0.0456(7) Uani 1 1 d . . . . .
H24A H 0.701723 0.391437 0.431808 0.055 Uiso 1 1 calc R . . . .
H24B H 0.655560 0.408259 0.356779 0.055 Uiso 1 1 calc R . . . .
C72 C 0.81664(10) 0.56229(12) 0.21628(18) 0.0486(7) Uani 1 1 d . . . . .
H72A H 0.796804 0.597331 0.219553 0.058 Uiso 1 1 calc R . . . .
H72B H 0.843106 0.576196 0.192031 0.058 Uiso 1 1 calc R . . . .
C26 C 0.67911(10) 0.52233(12) 0.31718(18) 0.0475(7) Uani 1 1 d . . . . .
H26A H 0.653551 0.509111 0.265531 0.057 Uiso 1 1 calc R . . . .
H26B H 0.697971 0.551198 0.290996 0.057 Uiso 1 1 calc R . . . .
C93 C 0.58516(11) 0.46980(12) 0.81969(18) 0.0545(8) Uani 1 1 d . . . . .
H93A H 0.573536 0.506790 0.841955 0.082 Uiso 1 1 calc GR . . . .
H93B H 0.593728 0.477531 0.760021 0.082 Uiso 1 1 calc GR . . . .
H93C H 0.612088 0.455940 0.866300 0.082 Uiso 1 1 calc GR . . . .
C59 C 0.71673(10) 0.75950(15) 0.9015(2) 0.0547(8) Uani 1 1 d . . . . .
H59A H 0.693534 0.730538 0.868497 0.066 Uiso 1 1 calc R . . . .
H59B H 0.704479 0.778969 0.951414 0.066 Uiso 1 1 calc R . . . .
C90 C 1.02219(10) 0.61658(14) 0.73540(19) 0.0529(8) Uani 1 1 d . . . . .
H90 H 1.048637 0.611173 0.710808 0.063 Uiso 1 1 calc R . . . .
C73 C 0.78958(10) 0.51578(13) 0.14884(19) 0.0529(7) Uani 1 1 d . . . . .
H73A H 0.761321 0.505142 0.169361 0.063 Uiso 1 1 calc R . . . .
H73B H 0.780439 0.533300 0.085118 0.063 Uiso 1 1 calc R . . . .
C85 C 0.91047(12) 0.53565(12) 0.7366(2) 0.0629(9) Uani 1 1 d . . . . .
H85A H 0.919511 0.500452 0.776653 0.094 Uiso 1 1 calc GR . . . .
H85B H 0.903860 0.523497 0.670546 0.094 Uiso 1 1 calc GR . . . .
H85C H 0.883016 0.553689 0.750877 0.094 Uiso 1 1 calc GR . . . .
C114 C 0.75243(10) 0.45784(11) 0.8345(2) 0.0369(11) Uani 0.625(4) 1 d D U P A 1
C109 C 0.75949(10) 0.49035(13) 0.7580(2) 0.0458(11) Uani 0.625(4) 1 d G U P A 1
H109 H 0.779925 0.475695 0.722228 0.055 Uiso 0.625(4) 1 calc R . P A 1
C110 C 0.73665(12) 0.54430(13) 0.7338(2) 0.0474(14) Uani 0.625(4) 1 d DG U P A 1
C111 C 0.70675(10) 0.56574(11) 0.7862(2) 0.0512(11) Uani 0.625(4) 1 d G U P A 1
H111 H 0.691139 0.602612 0.769653 0.061 Uiso 0.625(4) 1 calc R . P A 1
C112 C 0.69969(10) 0.53323(13) 0.8627(2) 0.0566(13) Uani 0.625(4) 1 d G U P A 1
H112 H 0.679252 0.547890 0.898451 0.068 Uiso 0.625(4) 1 calc R . P A 1
C113 C 0.72253(11) 0.47929(12) 0.88685(19) 0.0469(11) Uani 0.625(4) 1 d G U P A 1
H113 H 0.717701 0.457070 0.939137 0.056 Uiso 0.625(4) 1 calc R . P A 1
C25 C 0.70827(11) 0.46851(13) 0.3567(2) 0.0539(8) Uani 1 1 d . . . . .
H25A H 0.735920 0.482285 0.402726 0.065 Uiso 1 1 calc R . . . .
H25B H 0.718386 0.447636 0.305198 0.065 Uiso 1 1 calc R . . . .
C115 C 0.77697(15) 0.39946(19) 0.8638(3) 0.0519(12) Uani 0.625(4) 1 d D U P A 1
H11C H 0.780138 0.377273 0.807779 0.078 Uiso 0.625(4) 1 calc GR . P A 1
H11D H 0.759278 0.375503 0.899141 0.078 Uiso 0.625(4) 1 calc GR . P A 1
H11E H 0.807423 0.407695 0.903341 0.078 Uiso 0.625(4) 1 calc GR . P A 1
C116 C 0.7432(2) 0.5804(2) 0.6495(3) 0.0684(17) Uani 0.625(4) 1 d D U P A 1
H11F H 0.763238 0.558267 0.617035 0.103 Uiso 0.625(4) 1 calc GR . P A 1
H11G H 0.757255 0.619100 0.670923 0.103 Uiso 0.625(4) 1 calc GR . P A 1
H11H H 0.713406 0.587051 0.606449 0.103 Uiso 0.625(4) 1 calc GR . P A 1
C108 C 0.7149(4) 0.6035(4) 0.6638(7) 0.071(3) Uani 0.375(4) 1 d D U P A 2
H10C H 0.737525 0.627358 0.640712 0.107 Uiso 0.375(4) 1 calc GR . P A 2
H10D H 0.703079 0.627014 0.709705 0.107 Uiso 0.375(4) 1 calc GR . P A 2
H10E H 0.689578 0.592840 0.611053 0.107 Uiso 0.375(4) 1 calc GR . P A 2
C102 C 0.7443(3) 0.4713(3) 0.8291(4) 0.090(3) Uani 0.375(4) 1 d D U P A 2
C107 C 0.7799(3) 0.4449(3) 0.7971(6) 0.102(3) Uani 0.375(4) 1 d G U P A 2
H107 H 0.794472 0.409978 0.826924 0.122 Uiso 0.375(4) 1 calc R . P A 2
C106 C 0.7942(2) 0.4697(3) 0.7214(6) 0.101(3) Uani 0.375(4) 1 d G U P A 2
H106 H 0.818511 0.451692 0.699490 0.122 Uiso 0.375(4) 1 calc R . P A 2
C105 C 0.7729(2) 0.5209(3) 0.6777(5) 0.078(3) Uani 0.375(4) 1 d G U P A 2
H105 H 0.782635 0.537796 0.625975 0.094 Uiso 0.375(4) 1 calc R . P A 2
C104 C 0.7373(2) 0.5472(2) 0.7097(4) 0.049(2) Uani 0.375(4) 1 d DG U P A 2
C103 C 0.7230(2) 0.5225(3) 0.7854(4) 0.0559(19) Uani 0.375(4) 1 d G U P A 2
H103 H 0.698679 0.540475 0.807329 0.067 Uiso 0.375(4) 1 calc R . P A 2
C101 C 0.7287(6) 0.4448(6) 0.9102(7) 0.139(5) Uani 0.375(4) 1 d D U P A 2
H10F H 0.727786 0.401084 0.904429 0.209 Uiso 0.375(4) 1 calc GR . P A 2
H10G H 0.697949 0.459831 0.910354 0.209 Uiso 0.375(4) 1 calc GR . P A 2
H10H H 0.749988 0.456260 0.968893 0.209 Uiso 0.375(4) 1 calc GR . P A 2
O1 O 0.6858(6) 0.5815(8) 0.9833(14) 0.050(5) Uani 0.1 1 d . . P B 2

loop_
_atom_site_aniso_label
_atom_site_aniso_U_11
_atom_site_aniso_U_22
_atom_site_aniso_U_33
_atom_site_aniso_U_23
_atom_site_aniso_U_13
_atom_site_aniso_U_12
N7 0.0371(11) 0.0236(10) 0.0252(10) -0.0015(8) 0.0082(8) -0.0047(8)
N8 0.0361(11) 0.0256(10) 0.0241(10) -0.0019(8) 0.0088(8) -0.0048(8)
N6 0.0360(11) 0.0233(10) 0.0255(10) -0.0026(7) 0.0068(8) 0.0012(8)
N5 0.0387(11) 0.0234(10) 0.0258(10) 0.0012(8) 0.0078(9) 0.0001(8)
N9 0.0426(12) 0.0270(10) 0.0281(10) 0.0043(8) 0.0150(9) 0.0018(9)
N2 0.0323(11) 0.0273(10) 0.0324(10) 0.0055(8) 0.0046(9) 0.0015(8)
N11 0.0335(11) 0.0251(10) 0.0297(10) -0.0019(8) 0.0099(9) 0.0018(8)
N4 0.0398(12) 0.0274(10) 0.0217(9) -0.0021(8) 0.0034(8) -0.0011(9)
N1 0.0382(11) 0.0260(10) 0.0307(10) 0.0043(8) 0.0052(9) -0.0011(9)
N3 0.0393(12) 0.0277(10) 0.0291(10) -0.0005(8) 0.0058(9) 0.0033(9)
N12 0.0428(12) 0.0276(11) 0.0296(10) -0.0032(8) 0.0058(9) -0.0056(9)
N10 0.0493(13) 0.0303(11) 0.0320(11) 0.0043(9) 0.0148(10) 0.0077(9)
C32 0.0395(13) 0.0179(11) 0.0236(11) 0.0061(8) 0.0074(10) -0.0011(9)
C84 0.0318(12) 0.0213(11) 0.0257(11) -0.0046(9) 0.0072(10) -0.0040(9)
C30 0.0404(14) 0.0178(11) 0.0218(11) 0.0050(8) 0.0054(10) -0.0030(9)
C80 0.0383(13) 0.0180(11) 0.0228(11) -0.0063(8) 0.0115(10) -0.0034(9)
C78 0.0414(14) 0.0147(10) 0.0258(11) -0.0059(8) 0.0134(10) -0.0031(9)
C3 0.0410(14) 0.0244(12) 0.0168(10) 0.0001(8) 0.0044(10) -0.0033(10)
C29 0.0429(14) 0.0177(11) 0.0191(11) 0.0018(8) 0.0023(10) -0.0046(10)
C81 0.0415(14) 0.0260(12) 0.0219(11) -0.0030(9) 0.0090(10) -0.0014(10)
C36 0.0320(12) 0.0213(11) 0.0255(11) 0.0038(9) 0.0065(10) 0.0001(9)
C43 0.0296(12) 0.0243(11) 0.0257(11) 0.0018(9) 0.0069(9) -0.0020(9)
C31 0.0354(13) 0.0179(11) 0.0246(11) 0.0030(8) 0.0055(10) -0.0001(9)
C79 0.0374(13) 0.0195(11) 0.0274(11) -0.0057(9) 0.0114(10) -0.0035(9)
C33 0.0416(14) 0.0250(12) 0.0266(12) 0.0056(9) 0.0121(10) 0.0006(10)
C2 0.0368(13) 0.0274(12) 0.0183(10) -0.0005(9) 0.0041(9) -0.0061(10)
C83 0.0409(14) 0.0206(11) 0.0296(12) -0.0064(9) 0.0174(11) -0.0054(10)
C35 0.0398(14) 0.0226(11) 0.0243(11) 0.0035(9) 0.0034(10) -0.0059(10)
C7 0.0330(13) 0.0286(12) 0.0233(11) -0.0047(9) 0.0065(10) 0.0003(10)
C16 0.0301(12) 0.0277(12) 0.0277(12) -0.0040(9) 0.0073(10) 0.0042(9)
C77 0.0424(14) 0.0198(11) 0.0272(11) -0.0042(9) 0.0187(11) -0.0038(10)
C15 0.0327(13) 0.0257(12) 0.0330(12) 0.0003(10) 0.0108(11) 0.0017(10)
C18 0.0366(13) 0.0266(12) 0.0276(12) -0.0053(9) 0.0074(10) 0.0063(10)
C37 0.0323(12) 0.0253(12) 0.0265(11) -0.0016(9) 0.0082(10) 0.0006(9)
C8 0.0403(14) 0.0246(12) 0.0227(11) 0.0024(9) 0.0044(10) -0.0058(10)
C48 0.0314(12) 0.0231(11) 0.0262(11) 0.0023(9) 0.0045(10) -0.0018(9)
C1 0.0382(13) 0.0254(11) 0.0194(11) -0.0027(9) 0.0059(10) -0.0026(10)
C96 0.0393(13) 0.0275(12) 0.0227(11) -0.0013(9) 0.0114(10) 0.0061(10)
C17 0.0298(12) 0.0299(12) 0.0301(12) -0.0053(10) 0.0056(10) 0.0029(10)
C64 0.0340(13) 0.0285(12) 0.0280(12) 0.0072(9) 0.0074(10) 0.0068(10)
C66 0.0409(14) 0.0314(13) 0.0293(12) 0.0079(10) 0.0132(11) 0.0110(11)
C4 0.0462(15) 0.0253(12) 0.0237(11) 0.0021(9) 0.0079(11) -0.0048(10)
C42 0.0316(12) 0.0221(11) 0.0290(12) -0.0019(9) 0.0098(10) 0.0021(9)
C50 0.0394(14) 0.0282(12) 0.0225(11) -0.0011(9) 0.0111(10) -0.0072(10)
C82 0.0342(13) 0.0278(12) 0.0314(12) -0.0076(10) 0.0109(10) -0.0032(10)
C54 0.0422(14) 0.0260(12) 0.0193(11) -0.0008(9) 0.0111(10) -0.0066(10)
C63 0.0339(13) 0.0272(12) 0.0286(12) 0.0016(9) 0.0049(10) 0.0021(10)
C56 0.0409(14) 0.0282(13) 0.0257(12) -0.0053(9) 0.0120(10) -0.0109(10)
C55 0.0393(13) 0.0251(12) 0.0222(11) -0.0043(9) 0.0112(10) -0.0108(10)
C47 0.0390(13) 0.0256(12) 0.0273(12) 0.0024(9) 0.0094(10) 0.0008(10)
C41 0.0359(13) 0.0295(12) 0.0278(12) -0.0025(9) 0.0091(10) -0.0002(10)
C62 0.0324(13) 0.0243(12) 0.0325(12) -0.0079(9) 0.0107(10) -0.0026(9)
C51 0.0392(14) 0.0336(13) 0.0202(11) -0.0006(9) 0.0070(10) -0.0063(10)
C44 0.0360(13) 0.0255(12) 0.0319(12) -0.0024(9) 0.0072(10) -0.0016(10)
C75 0.0407(14) 0.0337(13) 0.0250(12) 0.0030(9) 0.0149(10) -0.0006(10)
C70 0.0411(14) 0.0334(13) 0.0331(13) 0.0053(10) 0.0133(11) 0.0091(11)
C49 0.0359(13) 0.0296(12) 0.0223(11) 0.0018(9) 0.0094(10) -0.0039(10)
C14 0.0306(13) 0.0240(12) 0.0356(13) 0.0058(9) 0.0035(10) -0.0013(9)
C5 0.0420(14) 0.0338(13) 0.0266(12) 0.0012(10) 0.0134(11) -0.0087(11)
C88 0.0439(14) 0.0314(13) 0.0201(11) 0.0007(9) 0.0061(10) 0.0090(11)
C9 0.0324(13) 0.0255(12) 0.0370(13) 0.0089(10) 0.0040(11) -0.0039(10)
C21 0.0369(13) 0.0290(12) 0.0310(12) -0.0062(10) 0.0112(11) 0.0010(10)
C34 0.0338(13) 0.0305(13) 0.0324(13) 0.0074(10) 0.0056(10) -0.0018(10)
C53 0.0491(15) 0.0247(12) 0.0227(11) -0.0052(9) 0.0100(11) -0.0093(11)
C52 0.0452(15) 0.0315(13) 0.0212(11) -0.0046(9) 0.0061(10) -0.0148(11)
C6 0.0404(14) 0.0327(13) 0.0234(11) -0.0025(9) 0.0104(10) -0.0014(10)
C20 0.0328(13) 0.0338(13) 0.0330(13) -0.0129(10) 0.0060(11) -0.0001(10)
C95 0.0461(14) 0.0275(12) 0.0202(11) -0.0016(9) 0.0052(10) 0.0034(11)
C57 0.0378(14) 0.0303(13) 0.0308(12) -0.0079(10) 0.0091(11) -0.0083(10)
C39 0.0436(15) 0.0226(12) 0.0405(14) -0.0070(10) 0.0156(12) -0.0038(10)
C45 0.0393(14) 0.0219(12) 0.0363(13) 0.0043(9) 0.0097(11) -0.0003(10)
C22 0.0347(13) 0.0291(12) 0.0321(13) -0.0053(10) 0.0049(11) 0.0040(10)
C28 0.0400(14) 0.0310(13) 0.0198(11) -0.0029(9) 0.0035(10) 0.0001(10)
C19 0.0375(13) 0.0299(13) 0.0261(12) -0.0062(9) 0.0033(10) 0.0080(10)
C65 0.0337(13) 0.0325(13) 0.0323(12) 0.0067(10) 0.0113(10) 0.0048(10)
C38 0.0420(14) 0.0252(12) 0.0346(13) 0.0015(10) 0.0132(11) 0.0028(10)
C46 0.0371(13) 0.0285(12) 0.0313(12) 0.0074(10) 0.0109(10) -0.0020(10)
C98 0.0370(14) 0.0434(15) 0.0295(13) 0.0003(11) 0.0116(11) 0.0003(11)
C94 0.0606(17) 0.0277(13) 0.0237(12) -0.0002(9) 0.0115(12) 0.0026(11)
C69 0.0378(14) 0.0327(13) 0.0297(12) 0.0092(10) 0.0092(11) 0.0033(11)
C68 0.0376(14) 0.0403(14) 0.0336(13) 0.0160(11) 0.0138(11) 0.0037(11)
C71 0.0406(14) 0.0405(14) 0.0297(12) 0.0016(10) 0.0129(11) 0.0033(11)
C87 0.0524(16) 0.0260(12) 0.0279(12) 0.0032(9) 0.0165(11) 0.0062(11)
C40 0.0396(14) 0.0304(13) 0.0330(13) -0.0103(10) 0.0120(11) -0.0017(10)
C13 0.0322(13) 0.0302(13) 0.0463(15) 0.0063(11) 0.0055(11) 0.0001(10)
C61 0.0358(13) 0.0285(13) 0.0400(14) -0.0070(10) 0.0086(11) 0.0004(10)
C67 0.0448(15) 0.0353(14) 0.0331(13) 0.0089(11) 0.0174(11) 0.0115(11)
C23 0.0391(14) 0.0326(13) 0.0297(12) -0.0007(10) 0.0056(11) 0.0007(11)
C86 0.0731(19) 0.0268(13) 0.0265(12) 0.0021(10) 0.0161(13) 0.0068(12)
C97 0.0457(15) 0.0280(13) 0.0330(13) 0.0040(10) 0.0093(11) 0.0008(11)
C76 0.0493(16) 0.0376(14) 0.0325(13) 0.0024(11) 0.0163(12) -0.0009(12)
C27 0.0513(16) 0.0332(13) 0.0263(12) -0.0015(10) 0.0092(11) -0.0031(11)
C10 0.0444(15) 0.0372(14) 0.0334(13) 0.0075(11) 0.0011(11) -0.0053(12)
C12 0.0320(14) 0.0343(14) 0.0585(17) 0.0147(12) 0.0041(12) 0.0020(11)
C92 0.0485(16) 0.0349(14) 0.0347(13) -0.0052(11) 0.0112(12) 0.0004(12)
C100 0.0648(18) 0.0348(14) 0.0267(13) 0.0081(10) 0.0113(12) 0.0129(13)
C99 0.0419(15) 0.0562(17) 0.0272(13) 0.0090(12) 0.0054(11) 0.0103(13)
C89 0.0411(15) 0.0571(17) 0.0266(13) -0.0065(12) 0.0051(11) 0.0056(13)
C58 0.0424(15) 0.0595(18) 0.0346(14) -0.0113(12) 0.0145(12) -0.0102(13)
C11 0.0372(15) 0.0464(16) 0.0456(15) 0.0178(13) -0.0059(12) -0.0025(12)
C74 0.0555(17) 0.0492(17) 0.0316(13) -0.0021(12) 0.0119(12) -0.0062(13)
C60 0.0352(15) 0.0529(17) 0.0540(17) -0.0216(14) 0.0059(13) 0.0104(13)
C91 0.079(2) 0.0419(16) 0.0311(14) -0.0064(12) 0.0159(14) 0.0239(15)
C24 0.0559(17) 0.0362(15) 0.0493(16) -0.0013(12) 0.0216(14) 0.0080(13)
C72 0.0615(19) 0.0442(16) 0.0385(15) 0.0075(12) 0.0080(13) 0.0130(14)
C26 0.0673(19) 0.0474(16) 0.0327(14) -0.0050(12) 0.0217(13) -0.0088(14)
C93 0.098(2) 0.0320(14) 0.0309(14) 0.0044(11) 0.0084(15) -0.0133(15)
C59 0.0434(17) 0.081(2) 0.0458(16) -0.0235(15) 0.0223(14) -0.0037(15)
C90 0.0510(18) 0.072(2) 0.0373(15) -0.0156(14) 0.0127(13) 0.0159(16)
C73 0.0608(19) 0.0622(19) 0.0322(14) 0.0059(13) 0.0033(13) 0.0043(15)
C85 0.115(3) 0.0319(15) 0.0494(17) -0.0089(13) 0.0357(18) -0.0159(16)
C114 0.041(2) 0.034(2) 0.029(2) -0.0077(16) -0.0051(18) -0.0186(18)
C109 0.056(3) 0.044(2) 0.037(2) -0.0089(16) 0.0088(19) -0.0168(18)
C110 0.059(4) 0.038(3) 0.035(3) -0.0009(19) -0.009(2) -0.019(2)
C111 0.042(3) 0.037(3) 0.067(3) 0.010(2) -0.0029(19) -0.0081(19)
C112 0.040(3) 0.048(3) 0.084(3) 0.011(2) 0.018(2) -0.0014(19)
C113 0.045(3) 0.039(2) 0.054(3) 0.007(2) 0.007(2) -0.0017(19)
C25 0.064(2) 0.0510(18) 0.0551(18) -0.0074(14) 0.0315(16) -0.0013(15)
C115 0.046(3) 0.045(2) 0.060(3) -0.003(2) 0.003(2) -0.0038(19)
C116 0.114(6) 0.044(3) 0.043(3) -0.004(2) 0.008(3) -0.031(3)
C108 0.091(7) 0.050(5) 0.059(5) -0.001(4) -0.012(5) -0.008(4)
C102 0.114(7) 0.062(5) 0.079(7) 0.011(4) -0.012(5) -0.014(5)
C107 0.089(6) 0.061(5) 0.129(7) -0.006(5) -0.028(4) -0.005(4)
C106 0.078(6) 0.072(5) 0.144(7) -0.029(4) 0.004(5) -0.003(4)
C105 0.067(5) 0.069(5) 0.098(6) -0.026(4) 0.018(4) -0.015(3)
C104 0.048(5) 0.045(5) 0.044(4) -0.006(3) -0.010(3) -0.018(3)
C103 0.073(5) 0.038(4) 0.051(4) -0.013(3) 0.002(3) -0.023(3)
C101 0.230(12) 0.103(9) 0.067(6) 0.005(6) -0.003(7) -0.068(9)
O1 0.051(11) 0.030(9) 0.080(14) 0.025(9) 0.039(10) 0.014(8)

loop_
_atom_type_symbol
_atom_type_description
_atom_type_scat_dispersion_real
_atom_type_scat_dispersion_imag
_atom_type_scat_source
C C 0.0033 0.0016 'International Tables Vol C Tables 4.2.6.8 and 6.1.1.4'
H H 0.0000 0.0000 'International Tables Vol C Tables 4.2.6.8 and 6.1.1.4'
N N 0.0061 0.0033 'International Tables Vol C Tables 4.2.6.8 and 6.1.1.4'
O O 0.0106 0.0060 'International Tables Vol C Tables 4.2.6.8 and 6.1.1.4'

loop_
_geom_angle_atom_site_label_1
_geom_angle_atom_site_label_2
_geom_angle_atom_site_label_3
_geom_angle
_geom_angle_site_symmetry_1
_geom_angle_site_symmetry_3
_geom_angle_publ_flag
C49 N7 C48 117.2(2) . . ?
C84 N8 C43 117.30(19) . . ?
C7 N6 C42 116.66(19) . . ?
C36 N5 C37 117.48(19) . . ?
C77 N9 C75 116.20(19) . . ?
C15 N2 C14 116.87(19) . . ?
C63 N11 C62 117.26(19) . . ?
C29 N4 C28 116.99(19) . . ?
C8 N1 C9 118.8(2) . . ?
C22 N3 C23 117.5(2) . . ?
C56 N12 C57 118.6(2) . . ?
C70 N10 C71 117.1(2) . . ?
C31 C32 C36 118.9(2) . . ?
C33 C32 C36 121.6(2) . . ?
C33 C32 C31 119.5(2) . . ?
N8 C84 C80 123.5(2) . . ?
C31 C30 C29 121.3(2) . . ?
C35 C30 C29 119.8(2) . . ?
C35 C30 C31 118.9(2) . . ?
C81 C80 C84 121.4(2) . . ?
C79 C80 C84 119.2(2) . . ?
C79 C80 C81 119.3(2) . . ?
C79 C78 C77 121.6(2) . . ?
C83 C78 C79 119.1(2) . . ?
C83 C78 C77 119.33(19) . . ?
C2 C3 C8 119.8(2) . . ?
C2 C3 C4 119.2(2) . . ?
C4 C3 C8 121.0(2) . . ?
N4 C29 C30 123.6(2) . . ?
C82 C81 C80 120.6(2) . . ?
N5 C36 C32 123.3(2) . . ?
N8 C43 C48 109.92(17) . . ?
N8 C43 C44 108.53(18) . . ?
C48 C43 C44 111.37(18) . . ?
C32 C31 C30 120.7(2) . . ?
C80 C79 C78 120.5(2) . . ?
C34 C33 C32 120.5(2) . . ?
C3 C2 C1 120.5(2) . . ?
C78 C83 C82 121.0(2) . . ?
C30 C35 C34 120.9(2) . . ?
N6 C7 C1 122.3(2) . . ?
C17 C16 C15 122.3(2) . . ?
C21 C16 C15 118.8(2) . . ?
C21 C16 C17 118.9(2) . . ?
N9 C77 C78 123.8(2) . . ?
N2 C15 C16 124.0(2) . . ?
C17 C18 C22 119.7(2) . . ?
C17 C18 C19 119.2(2) . . ?
C19 C18 C22 121.1(2) . . ?
N5 C37 C42 109.75(18) . . ?
N5 C37 C38 108.61(18) . . ?
C42 C37 C38 110.63(18) . . ?
N1 C8 C3 121.9(2) . . ?
N7 C48 C43 109.49(17) . . ?
N7 C48 C47 108.02(18) . . ?
C43 C48 C47 110.09(18) . . ?
C2 C1 C7 121.1(2) . . ?
C6 C1 C2 119.3(2) . . ?
C6 C1 C7 119.6(2) . . ?
C95 C96 C98 118.7(2) . . ?
C95 C96 C97 119.9(2) . . ?
C98 C96 C97 121.4(2) . . ?
C18 C17 C16 120.7(2) . . ?
C65 C64 C63 121.6(2) . . ?
C69 C64 C63 119.2(2) . . ?
C69 C64 C65 119.2(2) . . ?
C65 C66 C70 119.5(2) . . ?
C65 C66 C67 119.0(2) . . ?
C67 C66 C70 121.6(2) . . ?
C5 C4 C3 120.8(2) . . ?
N6 C42 C37 110.23(17) . . ?
N6 C42 C41 107.63(18) . . ?
C37 C42 C41 110.63(18) . . ?
C55 C50 C49 121.0(2) . . ?
C51 C50 C55 119.4(2) . . ?
C51 C50 C49 119.6(2) . . ?
C81 C82 C83 119.5(2) . . ?
C55 C54 C56 120.5(2) . . ?
C55 C54 C53 119.0(2) . . ?
C53 C54 C56 120.4(2) . . ?
N11 C63 C64 123.4(2) . . ?
N12 C56 C54 121.8(2) . . ?
C54 C55 C50 120.6(2) . . ?
C46 C47 C48 110.91(18) . . ?
C40 C41 C42 111.44(19) . . ?
N11 C62 C57 109.32(17) . . ?
N11 C62 C61 108.93(18) . . ?
C61 C62 C57 110.99(19) . . ?
C50 C51 C52 120.1(2) . . ?
C45 C44 C43 111.60(19) . . ?
N9 C75 C71 109.71(18) . . ?
N9 C75 C76 109.62(19) . . ?
C76 C75 C71 110.0(2) . . ?
N10 C70 C66 123.3(2) . . ?
N7 C49 C50 122.2(2) . . ?
N2 C14 C9 109.51(18) . . ?
N2 C14 C13 109.58(19) . . ?
C13 C14 C9 110.84(19) . . ?
C4 C5 C6 119.7(2) . . ?
C87 C88 C92 119.8(2) . . ?
C87 C88 C89 119.0(2) . . ?
C89 C88 C92 121.1(2) . . ?
N1 C9 C14 108.29(18) . . ?
N1 C9 C10 108.52(19) . . ?
C14 C9 C10 111.27(19) . . ?
C16 C21 C20 120.9(2) . . ?
C33 C34 C35 119.5(2) . . ?
C52 C53 C54 120.8(2) . . ?
C53 C52 C51 120.0(2) . . ?
C1 C6 C5 120.4(2) . . ?
C19 C20 C21 119.8(2) . . ?
C96 C95 C94 122.4(2) . . ?
N12 C57 C62 108.74(18) . . ?
N12 C57 C58 108.81(19) . . ?
C58 C57 C62 110.9(2) . . ?
C40 C39 C38 110.83(19) . . ?
C46 C45 C44 110.95(19) . . ?
N3 C22 C18 123.1(2) . . ?
N4 C28 C23 109.67(17) . . ?
N4 C28 C27 109.55(18) . . ?
C27 C28 C23 110.5(2) . . ?
C20 C19 C18 120.5(2) . . ?
C66 C65 C64 120.7(2) . . ?
C39 C38 C37 111.88(19) . . ?
C45 C46 C47 110.31(18) . . ?
C96 C98 C99 120.0(2) . . ?
C95 C94 C100 117.7(2) . . ?
C95 C94 C93 120.7(2) . . ?
C100 C94 C93 121.5(2) . . ?
C64 C69 C68 120.4(2) . . ?
C67 C68 C69 120.1(2) . . ?
N10 C71 C75 109.2(2) . . ?
N10 C71 C72 109.7(2) . . ?
C72 C71 C75 109.23(19) . . ?
C88 C87 C86 121.8(2) . . ?
C41 C40 C39 110.36(18) . . ?
C12 C13 C14 110.4(2) . . ?
C60 C61 C62 111.0(2) . . ?
C68 C67 C66 120.6(2) . . ?
N3 C23 C28 110.18(19) . . ?
N3 C23 C24 108.86(19) . . ?
C28 C23 C24 109.62(19) . . ?
C87 C86 C91 117.8(3) . . ?
C87 C86 C85 119.9(2) . . ?
C91 C86 C85 122.3(2) . . ?
C74 C76 C75 111.4(2) . . ?
C26 C27 C28 111.3(2) . . ?
C11 C10 C9 112.0(2) . . ?
C11 C12 C13 110.2(2) . . ?
C99 C100 C94 120.9(2) . . ?
C100 C99 C98 120.2(2) . . ?
C90 C89 C88 120.2(3) . . ?
C59 C58 C57 112.1(2) . . ?
C12 C11 C10 111.3(2) . . ?
C76 C74 C73 110.9(2) . . ?
C61 C60 C59 110.2(2) . . ?
C90 C91 C86 120.8(2) . . ?
C25 C24 C23 111.5(2) . . ?
C73 C72 C71 111.4(2) . . ?
C25 C26 C27 111.2(2) . . ?
C60 C59 C58 111.5(2) . . ?
C89 C90 C91 120.4(3) . . ?
C74 C73 C72 111.5(2) . . ?
C109 C114 C113 120.0 . . ?
C109 C114 C115 121.7(3) . . ?
C113 C114 C115 118.3(3) . . ?
C110 C109 C114 120.0 . . ?
C109 C110 C111 120.0 . . ?
C109 C110 C116 121.1(3) . . ?
C111 C110 C116 118.9(3) . . ?
C112 C111 C110 120.0 . . ?
C111 C112 C113 120.0 . . ?
C112 C113 C114 120.0 . . ?
C26 C25 C24 111.1(2) . . ?
C107 C102 C103 120.0 . . ?
C107 C102 C101 120.3(9) . . ?
C103 C102 C101 119.7(9) . . ?
C102 C107 C106 120.0 . . ?
C105 C106 C107 120.0 . . ?
C106 C105 C104 120.0 . . ?
C105 C104 C108 120.0(7) . . ?
C105 C104 C103 120.0 . . ?
C103 C104 C108 120.0(7) . . ?
C104 C103 C102 120.0 . . ?

loop_
_geom_bond_atom_site_label_1
_geom_bond_atom_site_label_2
_geom_bond_distance
_geom_bond_site_symmetry_2
_geom_bond_publ_flag
N7 C48 1.464(3) . ?
N7 C49 1.269(3) . ?
N8 C84 1.268(3) . ?
N8 C43 1.468(3) . ?
N6 C7 1.267(3) . ?
N6 C42 1.474(3) . ?
N5 C36 1.271(3) . ?
N5 C37 1.469(3) . ?
N9 C77 1.265(3) . ?
N9 C75 1.464(3) . ?
N2 C15 1.267(3) . ?
N2 C14 1.461(3) . ?
N11 C63 1.265(3) . ?
N11 C62 1.461(3) . ?
N4 C29 1.261(3) . ?
N4 C28 1.464(3) . ?
N1 C8 1.270(3) . ?
N1 C9 1.458(3) . ?
N3 C22 1.271(3) . ?
N3 C23 1.469(3) . ?
N12 C56 1.263(3) . ?
N12 C57 1.460(3) . ?
N10 C70 1.274(3) . ?
N10 C71 1.462(3) . ?
C32 C36 1.477(3) . ?
C32 C31 1.391(3) . ?
C32 C33 1.391(3) . ?
C84 C80 1.476(3) . ?
C30 C29 1.477(3) . ?
C30 C31 1.400(3) . ?
C30 C35 1.390(3) . ?
C80 C81 1.398(3) . ?
C80 C79 1.391(3) . ?
C78 C79 1.404(3) . ?
C78 C83 1.385(3) . ?
C78 C77 1.480(3) . ?
C3 C2 1.392(3) . ?
C3 C8 1.473(3) . ?
C3 C4 1.401(3) . ?
C81 C82 1.384(3) . ?
C43 C48 1.531(3) . ?
C43 C44 1.532(3) . ?
C33 C34 1.388(3) . ?
C2 C1 1.402(3) . ?
C83 C82 1.394(3) . ?
C35 C34 1.393(3) . ?
C7 C1 1.476(3) . ?
C16 C15 1.472(3) . ?
C16 C17 1.405(3) . ?
C16 C21 1.386(3) . ?
C18 C17 1.389(3) . ?
C18 C22 1.474(3) . ?
C18 C19 1.401(3) . ?
C37 C42 1.528(3) . ?
C37 C38 1.534(3) . ?
C48 C47 1.535(3) . ?
C1 C6 1.392(3) . ?
C96 C95 1.385(3) . ?
C96 C98 1.390(3) . ?
C96 C97 1.509(3) . ?
C64 C63 1.476(3) . ?
C64 C65 1.399(3) . ?
C64 C69 1.387(3) . ?
C66 C70 1.476(3) . ?
C66 C65 1.392(3) . ?
C66 C67 1.400(3) . ?
C4 C5 1.380(3) . ?
C42 C41 1.529(3) . ?
C50 C55 1.398(3) . ?
C50 C51 1.392(3) . ?
C50 C49 1.480(3) . ?
C54 C56 1.476(3) . ?
C54 C55 1.392(3) . ?
C54 C53 1.402(3) . ?
C47 C46 1.534(3) . ?
C41 C40 1.524(3) . ?
C62 C57 1.532(3) . ?
C62 C61 1.529(3) . ?
C51 C52 1.398(3) . ?
C44 C45 1.526(3) . ?
C75 C71 1.538(3) . ?
C75 C76 1.535(3) . ?
C14 C9 1.532(3) . ?
C14 C13 1.531(3) . ?
C5 C6 1.398(3) . ?
C88 C87 1.386(3) . ?
C88 C92 1.509(3) . ?
C88 C89 1.389(3) . ?
C9 C10 1.535(3) . ?
C21 C20 1.390(3) . ?
C53 C52 1.373(3) . ?
C20 C19 1.383(3) . ?
C95 C94 1.393(3) . ?
C57 C58 1.529(3) . ?
C39 C38 1.528(3) . ?
C39 C40 1.524(3) . ?
C45 C46 1.518(3) . ?
C28 C23 1.533(3) . ?
C28 C27 1.532(3) . ?
C98 C99 1.394(3) . ?
C94 C100 1.395(4) . ?
C94 C93 1.508(4) . ?
C69 C68 1.392(3) . ?
C68 C67 1.374(4) . ?
C71 C72 1.534(3) . ?
C87 C86 1.393(3) . ?
C13 C12 1.531(3) . ?
C61 C60 1.521(3) . ?
C23 C24 1.535(3) . ?
C86 C91 1.397(4) . ?
C86 C85 1.506(4) . ?
C76 C74 1.522(3) . ?
C27 C26 1.530(3) . ?
C10 C11 1.525(4) . ?
C12 C11 1.519(4) . ?
C100 C99 1.381(4) . ?
C89 C90 1.380(4) . ?
C58 C59 1.526(4) . ?
C74 C73 1.525(4) . ?
C60 C59 1.521(4) . ?
C91 C90 1.381(4) . ?
C24 C25 1.525(4) . ?
C72 C73 1.530(4) . ?
C26 C25 1.519(4) . ?
C114 C109 1.3900 . ?
C114 C113 1.3900 . ?
C114 C115 1.509(4) . ?
C109 C110 1.3900 . ?
C110 C111 1.3900 . ?
C110 C116 1.523(5) . ?
C111 C112 1.3900 . ?
C112 C113 1.3900 . ?
C108 C104 1.508(7) . ?
C102 C107 1.3900 . ?
C102 C103 1.3900 . ?
C102 C101 1.493(8) . ?
C107 C106 1.3900 . ?
C106 C105 1.3900 . ?
C105 C104 1.3900 . ?
C104 C103 1.3900 . ?
